data_4133961
loop_
_publ_author_name
'Della Sala, Paolo'
'Del Regno, Rocco'
'Talotta, Carmen'
'Capobianco, Amedeo'
'Hickey, Neal'
'Geremia, Silvano'
'De Rosa, Margherita'
'Spinella, Aldo'
'Soriente, Annunziata'
'Neri, Placido'
'Gaeta, Carmine'

_publ_section_title
;
 Prismarenes: A New Class of Macrocyclic Hosts Obtained by Templation in a
 Thermodynamically Controlled Synthesis.
;
_journal_issue 4
_journal_name_full 'Journal of the American Chemical Society'
_journal_page_first 1752
_journal_page_last 1756
_journal_paper_doi 10.1021/jacs.9b12216
_journal_volume 142
_journal_year 2020
_chemical_formula_moiety 'C65  H60  O10, 3 (C H2 Cl2)'
_chemical_formula_sum 'C68 H66 Cl6 O10'
_chemical_formula_weight 1255.9
_space_group_IT_number 2
_space_group_name_Hall '-P 1'
_space_group_name_H-M_alt 'P -1'
_symmetry_cell_setting triclinic
_symmetry_Int_Tables_number 2
_symmetry_space_group_name_Hall '-P 1'
_symmetry_space_group_name_H-M 'P -1'
_atom_sites_solution_hydrogens geom
_atom_sites_solution_primary direct
_audit_conform_dict_location ftp://ftp.iucr.org/pub/cif_core.dic
_audit_conform_dict_name cif_core.dic
_audit_conform_dict_version 2.4.3
_audit_creation_date 2019-09-02T12:16:24-00:00
_audit_creation_method 'WinGX routine CIF_UPDATE'
_audit_update_record
;
2019-09-02 deposited with the CCDC.	2019-09-02 downloaded from the CCDC.
;
_cell_angle_alpha 76.093(7)
_cell_angle_beta 80.772(6)
_cell_angle_gamma 88.492(4)
_cell_formula_units_Z 2
_cell_length_a 13.171(3)
_cell_length_b 13.4040(13)
_cell_length_c 17.6730(11)
_cell_measurement_reflns_used 39323
_cell_measurement_temperature 100(2)
_cell_measurement_theta_max 27.94
_cell_measurement_theta_min 1.18
_cell_measurement_wavelength 0.7
_cell_volume 2989.2(8)
_computing_cell_refinement 'XDS (kabasch, 2010)'
_computing_data_collection 'Elettra XRD1 Data Collection SW'
_computing_data_reduction XDS
_computing_publication_material 'WinGX publication routines (Farrugia, 2012)'
_computing_structure_refinement 'SHELXL-2014/7 (Sheldrick, 2014)'
_computing_structure_solution 'SHELXT-2014 (Sheldrick, 2014)'
_diffrn_ambient_temperature 100(2)
_diffrn_measured_fraction_theta_full 0.935
_diffrn_measured_fraction_theta_max 0.917
_diffrn_measurement_device 'Area Detector'
_diffrn_measurement_device_type 'Dectril Pilatus 2M'
_diffrn_measurement_method 'Rotating Crystal'
_diffrn_radiation_probe x-ray
_diffrn_radiation_type Synchrotron
_diffrn_radiation_wavelength 0.7
_diffrn_reflns_av_R_equivalents 0.0169
_diffrn_reflns_av_unetI/netI 0.0161
_diffrn_reflns_Laue_measured_fraction_full 0.935
_diffrn_reflns_Laue_measured_fraction_max 0.917
_diffrn_reflns_limit_h_max 16
_diffrn_reflns_limit_h_min -16
_diffrn_reflns_limit_k_max 17
_diffrn_reflns_limit_k_min -17
_diffrn_reflns_limit_l_max 23
_diffrn_reflns_limit_l_min -23
_diffrn_reflns_number 47654
_diffrn_reflns_point_group_measured_fraction_full 0.935
_diffrn_reflns_point_group_measured_fraction_max 0.917
_diffrn_reflns_theta_full 24.835
_diffrn_reflns_theta_max 27.937
_diffrn_reflns_theta_min 1.184
_diffrn_standards_number 0
_exptl_absorpt_coefficient_mu 0.33
_exptl_absorpt_correction_type none
_exptl_crystal_colour Colourless
_exptl_crystal_density_diffrn 1.395
_exptl_crystal_density_method 'not measured'
_exptl_crystal_description 'Flat Bars'
_exptl_crystal_F_000 1312
_exptl_crystal_size_max 0.1
_exptl_crystal_size_mid 0.05
_exptl_crystal_size_min 0.02
_refine_diff_density_max 0.872
_refine_diff_density_min -0.962
_refine_diff_density_rms 0.057
_refine_ls_extinction_coef 0.0070(5)
_refine_ls_extinction_expression Fc^*^=kFc[1+0.001xFc^2^\l^3^/sin(2\q)]^-1/4^
_refine_ls_extinction_method 'SHELXL-2014/7 (Sheldrick 2014'
_refine_ls_goodness_of_fit_ref 1.052
_refine_ls_hydrogen_treatment constr
_refine_ls_matrix_type full
_refine_ls_number_constraints 0
_refine_ls_number_parameters 768
_refine_ls_number_reflns 13771
_refine_ls_number_restraints 0
_refine_ls_restrained_S_all 1.052
_refine_ls_R_factor_all 0.0468
_refine_ls_R_factor_gt 0.0436
_refine_ls_shift/su_max 0.001
_refine_ls_shift/su_mean 0
_refine_ls_structure_factor_coef Fsqd
_refine_ls_weighting_details 'w=1/[\s^2^(Fo^2^)+(0.0540P)^2^+2.3805P] where P=(Fo^2^+2Fc^2^)/3'
_refine_ls_weighting_scheme calc
_refine_ls_wR_factor_gt 0.1143
_refine_ls_wR_factor_ref 0.1169
_reflns_Friedel_coverage 0
_reflns_number_gt 12630
_reflns_number_total 13771
_reflns_threshold_expression 'I > 2\s(I)'
_cod_data_source_file ja9b12216_si_002.cif
_cod_data_source_block shelx
_cod_depositor_comments 'Adding full bibliography for 4133958--4133962.cif.'
_cod_original_cell_volume 2989.2(7)
_cod_database_code 4133961
_shelx_estimated_absorpt_t_min 0.968
_shelx_estimated_absorpt_t_max 0.993

loop_
_symmetry_equiv_pos_as_xyz
'x, y, z'
'-x, -y, -z'

loop_
_atom_site_label
_atom_site_type_symbol
_atom_site_fract_x
_atom_site_fract_y
_atom_site_fract_z
_atom_site_U_iso_or_equiv
_atom_site_adp_type
_atom_site_occupancy
_atom_site_site_symmetry_order
_atom_site_calc_flag
_atom_site_refinement_flags_posn
_atom_site_refinement_flags_adp
O1C O 0.03569(9) 0.60138(8) 0.87000(6) 0.0201(2) Uani 1 1 d . .
O2A O 0.59440(8) 0.72756(8) 0.99400(6) 0.0201(2) Uani 1 1 d . .
O1A O 0.19250(9) 1.16069(8) 0.94044(6) 0.0213(2) Uani 1 1 d . .
O1E O 0.11405(9) 0.99440(8) 0.62643(6) 0.0214(2) Uani 1 1 d . .
O1B O 0.19583(9) 0.68241(8) 1.16338(6) 0.0226(2) Uani 1 1 d . .
O2E O 0.57655(9) 1.22143(9) 0.75336(6) 0.0231(2) Uani 1 1 d . .
O2D O 0.45545(9) 0.90368(8) 0.60164(7) 0.0240(2) Uani 1 1 d . .
O1D O 0.02515(10) 0.70015(8) 0.42619(7) 0.0252(2) Uani 1 1 d . .
O2B O 0.37272(10) 0.46040(9) 0.79862(7) 0.0278(3) Uani 1 1 d . .
O2C O 0.29795(10) 0.42121(9) 0.50366(7) 0.0281(3) Uani 1 1 d . .
C5A C 0.37146(11) 0.89619(10) 0.99293(8) 0.0160(3) Uani 1 1 d . .
C10A C 0.43346(11) 0.80653(10) 1.01002(8) 0.0160(3) Uani 1 1 d . .
C6D C 0.24070(11) 0.74854(10) 0.51949(8) 0.0169(3) Uani 1 1 d . .
C6A C 0.40963(11) 0.98475(10) 0.93239(8) 0.0155(3) Uani 1 1 d . .
C7A C 0.51207(12) 0.98287(10) 0.89351(8) 0.0175(3) Uani 1 1 d . .
H4A H 0.5391 1.0407 0.8532 0.021 Uiso 1 1 calc R U
C9A C 0.53366(12) 0.81113(10) 0.97146(8) 0.0172(3) Uani 1 1 d . .
C1C C 0.13822(12) 0.49949(10) 0.79827(8) 0.0170(3) Uani 1 1 d . .
C4C C 0.06528(12) 0.60577(10) 0.65930(8) 0.0187(3) Uani 1 1 d . .
H4C H 0.0404 0.6424 0.613 0.022 Uiso 1 1 calc R U
C11A C 0.39211(12) 0.71001(10) 1.07179(8) 0.0174(3) Uani 1 1 d . .
H11A H 0.3671 0.7295 1.1221 0.021 Uiso 1 1 calc R U
H11B H 0.4498 0.662 1.0807 0.021 Uiso 1 1 calc R U
C9E C 0.50529(12) 1.18000(10) 0.71998(8) 0.0188(3) Uani 1 1 d . .
C2E C 0.18755(12) 1.02865(10) 0.66198(8) 0.0178(3) Uani 1 1 d . .
C1A C 0.34680(11) 1.07312(10) 0.91385(8) 0.0163(3) Uani 1 1 d . .
C5D C 0.23437(12) 0.85733(10) 0.51371(8) 0.0171(3) Uani 1 1 d . .
C5E C 0.33505(12) 1.11012(10) 0.73033(8) 0.0167(3) Uani 1 1 d . .
C2B C 0.20889(12) 0.64259(10) 1.09735(8) 0.0188(3) Uani 1 1 d . .
C6B C 0.32229(12) 0.60530(10) 0.98599(8) 0.0174(3) Uani 1 1 d . .
C8D C 0.39230(12) 0.74414(11) 0.58240(9) 0.0198(3) Uani 1 1 d . .
H8D H 0.4458 0.7063 0.6061 0.024 Uiso 1 1 calc R U
C2C C 0.06684(11) 0.57732(10) 0.79897(8) 0.0174(3) Uani 1 1 d . .
C5C C 0.14012(11) 0.52916(10) 0.65362(8) 0.0169(3) Uani 1 1 d . .
C2A C 0.25101(12) 1.07339(10) 0.95882(8) 0.0178(3) Uani 1 1 d . .
C10E C 0.41021(12) 1.15115(10) 0.76535(8) 0.0168(3) Uani 1 1 d . .
C10D C 0.30790(12) 0.90793(10) 0.54340(8) 0.0181(3) Uani 1 1 d . .
C6C C 0.17166(11) 0.47113(10) 0.72519(8) 0.0169(3) Uani 1 1 d . .
C1D C 0.16612(12) 0.69665(10) 0.49200(8) 0.0172(3) Uani 1 1 d . .
C1E C 0.28513(12) 1.04757(10) 0.61965(8) 0.0175(3) Uani 1 1 d . .
C9D C 0.38487(12) 0.85039(11) 0.57715(8) 0.0191(3) Uani 1 1 d . .
C7E C 0.46065(12) 1.11868(11) 0.61160(8) 0.0197(3) Uani 1 1 d . .
H7E H 0.4799 1.1057 0.5607 0.024 Uiso 1 1 calc R U
C11D C 0.30756(12) 1.02285(10) 0.53891(8) 0.0190(3) Uani 1 1 d . .
H11C H 0.2551 1.0557 0.507 0.023 Uiso 1 1 calc R U
H11D H 0.3754 1.0527 0.5116 0.023 Uiso 1 1 calc R U
C6E C 0.36033(12) 1.09098(10) 0.65322(8) 0.0171(3) Uani 1 1 d . .
C4A C 0.27289(12) 0.90200(10) 1.03682(8) 0.0185(3) Uani 1 1 d . .
H7A H 0.2464 0.8449 1.0781 0.022 Uiso 1 1 calc R U
C4E C 0.23221(12) 1.09108(10) 0.76962(8) 0.0182(3) Uani 1 1 d . .
H4E H 0.2128 1.1059 0.8198 0.022 Uiso 1 1 calc R U
C5B C 0.24010(12) 0.55525(10) 0.96439(8) 0.0172(3) Uani 1 1 d . .
C10B C 0.25884(12) 0.50760(10) 0.89903(8) 0.0176(3) Uani 1 1 d . .
C11E C 0.38634(12) 1.16703(10) 0.84892(8) 0.0172(3) Uani 1 1 d . .
H11E H 0.4497 1.1924 0.862 0.021 Uiso 1 1 calc R U
H11F H 0.3344 1.2217 0.8494 0.021 Uiso 1 1 calc R U
C8A C 0.57304(12) 0.89914(10) 0.91304(8) 0.0182(3) Uani 1 1 d . .
H3A H 0.6422 0.9002 0.8872 0.022 Uiso 1 1 calc R U
C2D C 0.09124(12) 0.75372(10) 0.45490(8) 0.0189(3) Uani 1 1 d . .
C3C C 0.02804(12) 0.62810(10) 0.73018(8) 0.0188(3) Uani 1 1 d . .
H3C H -0.0241 0.678 0.733 0.023 Uiso 1 1 calc R U
C3D C 0.08366(12) 0.86068(11) 0.44896(8) 0.0199(3) Uani 1 1 d . .
H3D H 0.0305 0.8983 0.4247 0.024 Uiso 1 1 calc R U
C10C C 0.18578(12) 0.51234(10) 0.57884(8) 0.0172(3) Uani 1 1 d . .
C4B C 0.14267(12) 0.55245(10) 1.01220(8) 0.0192(3) Uani 1 1 d . .
H7B H 0.0861 0.5215 0.9989 0.023 Uiso 1 1 calc R U
C3A C 0.21473(12) 0.98858(11) 1.02087(8) 0.0192(3) Uani 1 1 d . .
H8A H 0.1493 0.9914 1.052 0.023 Uiso 1 1 calc R U
C8E C 0.53031(12) 1.16368(11) 0.64313(8) 0.0205(3) Uani 1 1 d . .
H8E H 0.5961 1.1841 0.6131 0.025 Uiso 1 1 calc R U
C3B C 0.12761(12) 0.59305(11) 1.07705(8) 0.0205(3) Uani 1 1 d . .
H8B H 0.0617 0.5878 1.1088 0.025 Uiso 1 1 calc R U
C11B C 0.17642(12) 0.44790(10) 0.87537(8) 0.0187(3) Uani 1 1 d . .
H11G H 0.2044 0.3799 0.8708 0.022 Uiso 1 1 calc R U
H11H H 0.1167 0.4357 0.9185 0.022 Uiso 1 1 calc R U
C3E C 0.16056(12) 1.05161(10) 0.73621(8) 0.0192(3) Uani 1 1 d . .
H3E H 0.092 1.0396 0.7634 0.023 Uiso 1 1 calc R U
C7B C 0.42220(12) 0.60317(10) 0.94244(9) 0.0192(3) Uani 1 1 d . .
H4B H 0.478 0.6347 0.9563 0.023 Uiso 1 1 calc R U
C1B C 0.30532(12) 0.65311(10) 1.05124(8) 0.0171(3) Uani 1 1 d . .
C9C C 0.25357(12) 0.43275(11) 0.57705(9) 0.0197(3) Uani 1 1 d . .
C7D C 0.32312(12) 0.69503(10) 0.55361(8) 0.0188(3) Uani 1 1 d . .
H7D H 0.3303 0.6236 0.5565 0.023 Uiso 1 1 calc R U
C11C C 0.16416(13) 0.58094(10) 0.50130(8) 0.0198(3) Uani 1 1 d . .
H11I H 0.0955 0.5616 0.4929 0.024 Uiso 1 1 calc R U
H11J H 0.2151 0.5649 0.4583 0.024 Uiso 1 1 calc R U
C4D C 0.15263(12) 0.91020(10) 0.47799(8) 0.0197(3) Uani 1 1 d . .
H4D H 0.1457 0.9819 0.4742 0.024 Uiso 1 1 calc R U
C8B C 0.43961(12) 0.55646(11) 0.88070(9) 0.0217(3) Uani 1 1 d . .
H3B H 0.5072 0.5558 0.8524 0.026 Uiso 1 1 calc R U
C8C C 0.27611(13) 0.36701(10) 0.64743(9) 0.0212(3) Uani 1 1 d . .
H8C H 0.3188 0.3092 0.6451 0.025 Uiso 1 1 calc R U
C9B C 0.35826(12) 0.50958(11) 0.85898(9) 0.0203(3) Uani 1 1 d . .
C7C C 0.23675(13) 0.38610(10) 0.71897(9) 0.0203(3) Uani 1 1 d . .
H7C H 0.2533 0.3414 0.7657 0.024 Uiso 1 1 calc R U
C12C C -0.04540(13) 0.67303(12) 0.87469(9) 0.0240(3) Uani 1 1 d . .
H12A H -0.0236 0.7397 0.8392 0.036 Uiso 1 1 calc R U
H12B H -0.0622 0.6809 0.929 0.036 Uiso 1 1 calc R U
H12C H -0.1062 0.6479 0.8591 0.036 Uiso 1 1 calc R U
C12B C 0.09866(14) 0.66760(13) 1.21352(10) 0.0280(3) Uani 1 1 d . .
H13A H 0.0459 0.7047 1.1849 0.042 Uiso 1 1 calc R U
H13B H 0.1021 0.6938 1.2603 0.042 Uiso 1 1 calc R U
H13C H 0.0812 0.5941 1.2299 0.042 Uiso 1 1 calc R U
C13A C 0.68738(13) 0.71752(12) 0.94313(10) 0.0260(3) Uani 1 1 d . .
H12D H 0.6732 0.7258 0.8892 0.039 Uiso 1 1 calc R U
H12E H 0.7162 0.6494 0.9612 0.039 Uiso 1 1 calc R U
H12F H 0.7368 0.7705 0.9439 0.039 Uiso 1 1 calc R U
C13E C 0.65665(13) 1.28434(12) 0.70072(9) 0.0248(3) Uani 1 1 d . .
H13D H 0.7051 1.241 0.6753 0.037 Uiso 1 1 calc R U
H13E H 0.693 1.3208 0.7304 0.037 Uiso 1 1 calc R U
H13F H 0.6267 1.3343 0.6603 0.037 Uiso 1 1 calc R U
C12D C -0.05173(14) 0.75620(12) 0.38620(10) 0.0262(3) Uani 1 1 d . .
H12G H -0.1006 0.7841 0.4236 0.039 Uiso 1 1 calc R U
H12H H -0.0882 0.7104 0.3637 0.039 Uiso 1 1 calc R U
H12I H -0.0193 0.8128 0.3438 0.039 Uiso 1 1 calc R U
C13D C 0.52310(14) 0.84833(13) 0.65160(11) 0.0295(3) Uani 1 1 d . .
H13G H 0.4832 0.7993 0.6959 0.044 Uiso 1 1 calc R U
H13H H 0.5598 0.8965 0.6718 0.044 Uiso 1 1 calc R U
H13I H 0.5729 0.8111 0.6215 0.044 Uiso 1 1 calc R U
C12E C 0.05801(15) 0.90422(13) 0.67074(11) 0.0309(4) Uani 1 1 d . .
H12J H 0.1057 0.8472 0.6821 0.046 Uiso 1 1 calc R U
H12K H 0.0081 0.8868 0.6402 0.046 Uiso 1 1 calc R U
H12L H 0.0216 0.9166 0.7205 0.046 Uiso 1 1 calc R U
C12A C 0.08657(13) 1.15381(13) 0.97223(12) 0.0314(4) Uani 1 1 d . .
H13J H 0.0554 1.0954 0.9597 0.047 Uiso 1 1 calc R U
H13K H 0.0526 1.2173 0.9494 0.047 Uiso 1 1 calc R U
H13L H 0.0783 1.1439 1.0297 0.047 Uiso 1 1 calc R U
C13B C 0.46959(14) 0.46949(15) 0.74943(10) 0.0309(4) Uani 1 1 d . .
H12M H 0.4872 0.5424 0.7271 0.046 Uiso 1 1 calc R U
H12N H 0.4667 0.4355 0.7065 0.046 Uiso 1 1 calc R U
H12O H 0.5221 0.4369 0.7805 0.046 Uiso 1 1 calc R U
C13C C 0.3737(2) 0.3455(2) 0.49948(12) 0.0531(7) Uani 1 1 d . .
H13M H 0.4311 0.3599 0.5246 0.08 Uiso 1 1 calc R U
H13N H 0.3988 0.3463 0.444 0.08 Uiso 1 1 calc R U
H13O H 0.3439 0.2777 0.5269 0.08 Uiso 1 1 calc R U
C1F C 0.26951(15) 0.82671(12) 0.84429(11) 0.0317(4) Uani 1 1 d . .
H1F1 H 0.3157 0.7911 0.8809 0.038 Uiso 1 1 calc R U
H1F2 H 0.2966 0.8975 0.8208 0.038 Uiso 1 1 calc R U
Cl2F Cl 0.26899(4) 0.76148(3) 0.76882(3) 0.03573(11) Uani 1 1 d . .
Cl1F Cl 0.14506(4) 0.83193(4) 0.89725(3) 0.03869(12) Uani 1 1 d . .
C1H C 0.74707(18) 1.01841(16) 0.72657(13) 0.0456(5) Uani 1 1 d . .
H1H1 H 0.6788 1.0261 0.7573 0.055 Uiso 1 1 calc R U
H1H2 H 0.7474 1.0586 0.6717 0.055 Uiso 1 1 calc R U
Cl1H Cl 0.76649(4) 0.88834(4) 0.72681(4) 0.04722(14) Uani 1 1 d . .
Cl2H Cl 0.84312(7) 1.06799(5) 0.76741(3) 0.06173(19) Uani 1 1 d . .
C1G C -0.20032(18) 0.59317(16) 0.65056(12) 0.0404(4) Uani 1 1 d . .
H1G1 H -0.2432 0.5626 0.6206 0.048 Uiso 1 1 calc R U
H1G2 H -0.1355 0.5543 0.6525 0.048 Uiso 1 1 calc R U
Cl2G Cl -0.17191(5) 0.72278(4) 0.60087(3) 0.04778(13) Uani 1 1 d . .
Cl1G Cl -0.26593(5) 0.58158(6) 0.74766(4) 0.06468(19) Uani 1 1 d . .

loop_
_atom_site_aniso_label
_atom_site_aniso_U_11
_atom_site_aniso_U_22
_atom_site_aniso_U_33
_atom_site_aniso_U_23
_atom_site_aniso_U_13
_atom_site_aniso_U_12
O1C 0.0227(6) 0.0189(5) 0.0181(5) -0.0048(4) -0.0014(4) 0.0014(4)
O2A 0.0195(6) 0.0156(5) 0.0234(5) -0.0016(4) -0.0038(4) 0.0037(4)
O1A 0.0197(6) 0.0172(5) 0.0254(5) -0.0039(4) -0.0009(4) 0.0050(4)
O1E 0.0219(6) 0.0189(5) 0.0238(5) -0.0031(4) -0.0070(4) -0.0025(4)
O1B 0.0263(6) 0.0232(5) 0.0178(5) -0.0070(4) 0.0022(4) -0.0071(4)
O2E 0.0227(6) 0.0267(5) 0.0190(5) -0.0042(4) -0.0010(4) -0.0092(4)
O2D 0.0212(6) 0.0220(5) 0.0311(6) -0.0076(4) -0.0100(4) 0.0019(4)
O1D 0.0300(7) 0.0169(5) 0.0317(6) -0.0042(4) -0.0166(5) 0.0026(4)
O2B 0.0246(6) 0.0342(6) 0.0304(6) -0.0196(5) -0.0030(5) 0.0008(5)
O2C 0.0372(7) 0.0269(6) 0.0223(5) -0.0104(4) -0.0064(5) 0.0161(5)
C5A 0.0191(7) 0.0136(6) 0.0157(6) -0.0040(5) -0.0032(5) -0.0012(5)
C10A 0.0202(7) 0.0123(6) 0.0158(6) -0.0027(4) -0.0043(5) -0.0013(5)
C6D 0.0199(7) 0.0154(6) 0.0144(6) -0.0030(5) -0.0005(5) 0.0026(5)
C6A 0.0183(7) 0.0128(6) 0.0157(6) -0.0035(5) -0.0033(5) -0.0003(5)
C7A 0.0194(7) 0.0150(6) 0.0168(6) -0.0022(5) -0.0013(5) -0.0007(5)
C9A 0.0203(8) 0.0131(6) 0.0189(6) -0.0040(5) -0.0054(5) 0.0019(5)
C1C 0.0194(7) 0.0126(6) 0.0180(6) -0.0009(5) -0.0039(5) -0.0029(5)
C4C 0.0196(7) 0.0164(6) 0.0177(6) -0.0003(5) -0.0022(5) 0.0019(5)
C11A 0.0214(8) 0.0133(6) 0.0167(6) -0.0014(5) -0.0037(5) -0.0022(5)
C9E 0.0208(8) 0.0157(6) 0.0192(6) -0.0020(5) -0.0040(5) -0.0019(5)
C2E 0.0207(8) 0.0127(6) 0.0198(6) -0.0013(5) -0.0070(5) 0.0013(5)
C1A 0.0202(7) 0.0126(6) 0.0160(6) -0.0031(4) -0.0026(5) -0.0001(5)
C5D 0.0206(7) 0.0150(6) 0.0146(6) -0.0026(5) -0.0012(5) 0.0016(5)
C5E 0.0204(7) 0.0111(5) 0.0170(6) -0.0002(4) -0.0032(5) 0.0011(5)
C2B 0.0249(8) 0.0137(6) 0.0170(6) -0.0026(5) -0.0026(5) -0.0019(5)
C6B 0.0213(8) 0.0115(5) 0.0183(6) -0.0005(5) -0.0044(5) 0.0000(5)
C8D 0.0178(8) 0.0193(6) 0.0212(6) -0.0038(5) -0.0026(5) 0.0046(5)
C2C 0.0184(7) 0.0151(6) 0.0175(6) -0.0030(5) -0.0004(5) -0.0031(5)
C5C 0.0189(7) 0.0125(6) 0.0186(6) -0.0021(5) -0.0036(5) 0.0001(5)
C2A 0.0199(8) 0.0146(6) 0.0192(6) -0.0050(5) -0.0032(5) 0.0022(5)
C10E 0.0212(8) 0.0116(5) 0.0164(6) -0.0012(4) -0.0029(5) 0.0010(5)
C10D 0.0208(7) 0.0156(6) 0.0167(6) -0.0030(5) -0.0012(5) 0.0007(5)
C6C 0.0197(7) 0.0121(6) 0.0185(6) -0.0019(5) -0.0045(5) -0.0009(5)
C1D 0.0215(7) 0.0142(6) 0.0147(6) -0.0025(5) -0.0013(5) 0.0020(5)
C1E 0.0217(8) 0.0119(5) 0.0181(6) -0.0012(5) -0.0043(5) 0.0011(5)
C9D 0.0178(7) 0.0204(6) 0.0188(6) -0.0053(5) -0.0011(5) -0.0002(5)
C7E 0.0223(8) 0.0183(6) 0.0171(6) -0.0026(5) -0.0010(5) -0.0012(5)
C11D 0.0229(8) 0.0154(6) 0.0182(6) -0.0026(5) -0.0037(5) -0.0005(5)
C6E 0.0209(8) 0.0122(6) 0.0169(6) -0.0011(5) -0.0026(5) 0.0006(5)
C4A 0.0206(8) 0.0150(6) 0.0186(6) -0.0029(5) -0.0004(5) -0.0025(5)
C4E 0.0205(8) 0.0152(6) 0.0175(6) -0.0016(5) -0.0023(5) 0.0027(5)
C5B 0.0227(8) 0.0113(5) 0.0164(6) -0.0001(4) -0.0042(5) -0.0008(5)
C10B 0.0221(8) 0.0118(6) 0.0186(6) -0.0010(5) -0.0064(5) 0.0002(5)
C11E 0.0214(7) 0.0124(6) 0.0167(6) -0.0016(5) -0.0018(5) 0.0001(5)
C8A 0.0184(7) 0.0167(6) 0.0186(6) -0.0040(5) -0.0010(5) 0.0008(5)
C2D 0.0228(8) 0.0162(6) 0.0175(6) -0.0027(5) -0.0047(5) 0.0007(5)
C3C 0.0182(7) 0.0161(6) 0.0203(6) -0.0023(5) -0.0016(5) 0.0021(5)
C3D 0.0238(8) 0.0163(6) 0.0193(6) -0.0017(5) -0.0068(5) 0.0037(5)
C10C 0.0213(8) 0.0122(6) 0.0181(6) -0.0023(5) -0.0049(5) 0.0013(5)
C4B 0.0212(8) 0.0162(6) 0.0191(6) -0.0015(5) -0.0034(5) -0.0041(5)
C3A 0.0188(7) 0.0189(6) 0.0188(6) -0.0047(5) 0.0007(5) -0.0006(5)
C8E 0.0209(8) 0.0196(6) 0.0188(6) -0.0024(5) 0.0002(5) -0.0032(5)
C3B 0.0228(8) 0.0174(6) 0.0189(6) -0.0014(5) -0.0003(5) -0.0042(5)
C11B 0.0248(8) 0.0129(6) 0.0180(6) -0.0016(5) -0.0055(5) -0.0016(5)
C3E 0.0187(7) 0.0165(6) 0.0202(6) -0.0013(5) -0.0020(5) 0.0016(5)
C7B 0.0196(8) 0.0152(6) 0.0233(7) -0.0044(5) -0.0052(5) 0.0006(5)
C1B 0.0215(8) 0.0115(5) 0.0176(6) -0.0007(5) -0.0043(5) -0.0014(5)
C9C 0.0245(8) 0.0161(6) 0.0204(7) -0.0067(5) -0.0060(5) 0.0032(5)
C7D 0.0195(8) 0.0152(6) 0.0203(6) -0.0028(5) -0.0016(5) 0.0029(5)
C11C 0.0277(8) 0.0146(6) 0.0179(6) -0.0041(5) -0.0063(5) 0.0043(5)
C4D 0.0254(8) 0.0143(6) 0.0189(6) -0.0024(5) -0.0047(5) 0.0028(5)
C8B 0.0204(8) 0.0201(6) 0.0255(7) -0.0074(5) -0.0040(6) 0.0027(5)
C8C 0.0277(8) 0.0130(6) 0.0255(7) -0.0063(5) -0.0102(6) 0.0064(5)
C9B 0.0251(8) 0.0168(6) 0.0206(6) -0.0064(5) -0.0058(5) 0.0035(5)
C7C 0.0280(8) 0.0122(6) 0.0219(7) -0.0026(5) -0.0099(6) 0.0020(5)
C12C 0.0265(9) 0.0211(7) 0.0235(7) -0.0062(5) -0.0002(6) 0.0036(5)
C12B 0.0270(9) 0.0328(8) 0.0247(7) -0.0124(6) 0.0038(6) -0.0057(6)
C13A 0.0250(9) 0.0209(7) 0.0293(8) -0.0040(6) -0.0007(6) 0.0081(6)
C13E 0.0229(8) 0.0259(7) 0.0244(7) -0.0058(6) 0.0008(6) -0.0076(6)
C12D 0.0272(9) 0.0216(7) 0.0308(8) -0.0020(6) -0.0139(6) 0.0014(6)
C13D 0.0248(9) 0.0320(8) 0.0342(9) -0.0069(7) -0.0143(7) 0.0024(6)
C12E 0.0329(10) 0.0272(8) 0.0313(8) -0.0023(6) -0.0066(7) -0.0123(7)
C12A 0.0211(9) 0.0260(8) 0.0424(9) -0.0038(7) 0.0012(7) 0.0068(6)
C13B 0.0265(9) 0.0416(9) 0.0289(8) -0.0183(7) -0.0026(6) 0.0037(7)
C13C 0.0641(16) 0.0661(14) 0.0329(10) -0.0209(10) -0.0127(9) 0.0470(13)
C1F 0.0384(11) 0.0197(7) 0.0371(9) 0.0001(6) -0.0164(7) -0.0027(6)
Cl2F 0.0405(3) 0.0339(2) 0.0309(2) -0.00438(16) -0.00506(17) -0.00089(17)
Cl1F 0.0512(3) 0.0345(2) 0.0288(2) -0.00747(16) 0.00024(18) -0.01221(19)
C1H 0.0465(13) 0.0400(10) 0.0388(10) -0.0011(8) 0.0128(9) 0.0116(9)
Cl1H 0.0337(3) 0.0415(3) 0.0635(3) -0.0140(2) 0.0028(2) 0.00122(19)
Cl2H 0.1059(6) 0.0481(3) 0.0337(3) -0.0167(2) -0.0079(3) 0.0011(3)
C1G 0.0416(12) 0.0443(11) 0.0430(11) -0.0193(9) -0.0172(9) 0.0098(8)
Cl2G 0.0526(3) 0.0456(3) 0.0451(3) -0.0076(2) -0.0142(2) 0.0118(2)
Cl1G 0.0510(4) 0.0884(5) 0.0525(3) -0.0195(3) 0.0057(3) -0.0215(3)

loop_
_atom_type_symbol
_atom_type_description
_atom_type_scat_dispersion_real
_atom_type_scat_dispersion_imag
_atom_type_scat_source
C C 0.003 0.0016 'International Tables Vol C Tables 4.2.6.8 and 6.1.1.4'
H H 0 0 'International Tables Vol C Tables 4.2.6.8 and 6.1.1.4'
O O 0.0105 0.0059 'International Tables Vol C Tables 4.2.6.8 and 6.1.1.4'
Cl Cl 0.1456 0.155 'International Tables Vol C Tables 4.2.6.8 and 6.1.1.4'

loop_
_geom_angle_atom_site_label_1
_geom_angle_atom_site_label_2
_geom_angle_atom_site_label_3
_geom_angle
C2C O1C C12C 117.81(12)
C9A O2A C13A 118.21(11)
C2A O1A C12A 117.73(12)
C2E O1E C12E 116.20(12)
C2B O1B C12B 118.07(12)
C9E O2E C13E 117.20(12)
C9D O2D C13D 119.08(12)
C2D O1D C12D 117.94(11)
C9B O2B C13B 118.71(13)
C9C O2C C13C 118.30(13)
C4A C5A C6A 117.77(12)
C4A C5A C10A 121.46(12)
C6A C5A C10A 120.73(13)
C9A C10A C5A 118.14(12)
C9A C10A C11A 120.51(12)
C5A C10A C11A 121.29(13)
C7D C6D C1D 121.48(12)
C7D C6D C5D 117.77(13)
C1D C6D C5D 120.75(13)
C7A C6A C1A 121.33(12)
C7A C6A C5A 117.89(12)
C1A C6A C5A 120.75(13)
C8A C7A C6A 121.16(13)
C8A C7A H4A 119.4
C6A C7A H4A 119.4
O2A C9A C10A 117.05(12)
O2A C9A C8A 121.48(13)
C10A C9A C8A 121.45(13)
C2C C1C C6C 118.07(13)
C2C C1C C11B 118.50(12)
C6C C1C C11B 123.43(13)
C3C C4C C5C 121.30(13)
C3C C4C H4C 119.4
C5C C4C H4C 119.4
C10A C11A C1B 115.61(11)
C10A C11A H11A 108.4
C1B C11A H11A 108.4
C10A C11A H11B 108.4
C1B C11A H11B 108.4
H11A C11A H11B 107.4
O2E C9E C10E 117.82(13)
O2E C9E C8E 120.89(13)
C10E C9E C8E 121.24(14)
C1E C2E O1E 117.70(13)
C1E C2E C3E 121.60(14)
O1E C2E C3E 120.48(13)
C2A C1A C6A 118.31(12)
C2A C1A C11E 120.55(12)
C6A C1A C11E 121.07(13)
C4D C5D C10D 122.65(12)
C4D C5D C6D 117.12(13)
C10D C5D C6D 120.23(13)
C4E C5E C6E 117.90(13)
C4E C5E C10E 121.01(13)
C6E C5E C10E 121.04(13)
O1B C2B C1B 117.44(13)
O1B C2B C3B 121.70(13)
C1B C2B C3B 120.86(13)
C7B C6B C1B 120.57(13)
C7B C6B C5B 117.96(13)
C1B C6B C5B 121.44(13)
C7D C8D C9D 120.39(14)
C7D C8D H8D 119.8
C9D C8D H8D 119.8
O1C C2C C1C 116.43(13)
O1C C2C C3C 121.97(13)
C1C C2C C3C 121.60(13)
C4C C5C C10C 121.25(13)
C4C C5C C6C 117.92(13)
C10C C5C C6C 120.80(13)
C1A C2A O1A 117.09(12)
C1A C2A C3A 121.28(13)
O1A C2A C3A 121.64(13)
C9E C10E C5E 118.05(13)
C9E C10E C11E 120.12(13)
C5E C10E C11E 121.79(13)
C9D C10D C5D 118.68(12)
C9D C10D C11D 117.65(13)
C5D C10D C11D 123.66(13)
C7C C6C C1C 122.99(13)
C7C C6C C5C 116.62(13)
C1C C6C C5C 120.39(13)
C2D C1D C6D 118.90(12)
C2D C1D C11C 117.70(13)
C6D C1D C11C 123.41(13)
C2E C1E C6E 118.38(13)
C2E C1E C11D 118.41(13)
C6E C1E C11D 123.20(13)
O2D C9D C10D 116.06(13)
O2D C9D C8D 122.36(14)
C10D C9D C8D 121.52(14)
C8E C7E C6E 121.39(13)
C8E C7E H7E 119.3
C6E C7E H7E 119.3
C10D C11D C1E 113.12(11)
C10D C11D H11C 109
C1E C11D H11C 109
C10D C11D H11D 109
C1E C11D H11D 109
H11C C11D H11D 107.8
C7E C6E C5E 117.49(13)
C7E C6E C1E 122.03(13)
C5E C6E C1E 120.47(13)
C3A C4A C5A 121.09(13)
C3A C4A H7A 119.5
C5A C4A H7A 119.5
C3E C4E C5E 120.97(13)
C3E C4E H4E 119.5
C5E C4E H4E 119.5
C4B C5B C10B 122.66(13)
C4B C5B C6B 116.76(13)
C10B C5B C6B 120.53(13)
C9B C10B C5B 118.04(13)
C9B C10B C11B 118.37(12)
C5B C10B C11B 123.42(13)
C1A C11E C10E 116.29(11)
C1A C11E H11E 108.2
C10E C11E H11E 108.2
C1A C11E H11F 108.2
C10E C11E H11F 108.2
H11E C11E H11F 107.4
C7A C8A C9A 120.43(13)
C7A C8A H3A 119.8
C9A C8A H3A 119.8
O1D C2D C1D 116.10(12)
O1D C2D C3D 122.93(13)
C1D C2D C3D 120.96(14)
C4C C3C C2C 120.21(13)
C4C C3C H3C 119.9
C2C C3C H3C 119.9
C4D C3D C2D 120.28(14)
C4D C3D H3D 119.9
C2D C3D H3D 119.9
C9C C10C C5C 118.75(13)
C9C C10C C11C 118.96(13)
C5C C10C C11C 122.27(12)
C3B C4B C5B 121.87(14)
C3B C4B H7B 119.1
C5B C4B H7B 119.1
C4A C3A C2A 120.65(13)
C4A C3A H8A 119.7
C2A C3A H8A 119.7
C7E C8E C9E 120.58(14)
C7E C8E H8E 119.7
C9E C8E H8E 119.7
C4B C3B C2B 120.78(14)
C4B C3B H8B 119.6
C2B C3B H8B 119.6
C1C C11B C10B 115.75(11)
C1C C11B H11G 108.3
C10B C11B H11G 108.3
C1C C11B H11H 108.3
C10B C11B H11H 108.3
H11G C11B H11H 107.4
C4E C3E C2E 120.57(14)
C4E C3E H3E 119.7
C2E C3E H3E 119.7
C8B C7B C6B 121.10(14)
C8B C7B H4B 119.5
C6B C7B H4B 119.5
C2B C1B C6B 118.08(13)
C2B C1B C11A 120.72(12)
C6B C1B C11A 121.14(13)
C10C C9C O2C 116.75(13)
C10C C9C C8C 121.06(13)
O2C C9C C8C 122.19(13)
C8D C7D C6D 121.38(13)
C8D C7D H7D 119.3
C6D C7D H7D 119.3
C10C C11C C1D 118.08(12)
C10C C11C H11I 107.8
C1D C11C H11I 107.8
C10C C11C H11J 107.8
C1D C11C H11J 107.8
H11I C11C H11J 107.1
C3D C4D C5D 121.84(13)
C3D C4D H4D 119.1
C5D C4D H4D 119.1
C7B C8B C9B 120.50(14)
C7B C8B H3B 119.8
C9B C8B H3B 119.8
C7C C8C C9C 120.27(13)
C7C C8C H8C 119.9
C9C C8C H8C 119.9
O2B C9B C10B 115.80(13)
O2B C9B C8B 122.32(14)
C10B C9B C8B 121.85(13)
C8C C7C C6C 121.74(13)
C8C C7C H7C 119.1
C6C C7C H7C 119.1
O1C C12C H12A 109.5
O1C C12C H12B 109.5
H12A C12C H12B 109.5
O1C C12C H12C 109.5
H12A C12C H12C 109.5
H12B C12C H12C 109.5
O1B C12B H13A 109.5
O1B C12B H13B 109.5
H13A C12B H13B 109.5
O1B C12B H13C 109.5
H13A C12B H13C 109.5
H13B C12B H13C 109.5
O2A C13A H12D 109.5
O2A C13A H12E 109.5
H12D C13A H12E 109.5
O2A C13A H12F 109.5
H12D C13A H12F 109.5
H12E C13A H12F 109.5
O2E C13E H13D 109.5
O2E C13E H13E 109.5
H13D C13E H13E 109.5
O2E C13E H13F 109.5
H13D C13E H13F 109.5
H13E C13E H13F 109.5
O1D C12D H12G 109.5
O1D C12D H12H 109.5
H12G C12D H12H 109.5
O1D C12D H12I 109.5
H12G C12D H12I 109.5
H12H C12D H12I 109.5
O2D C13D H13G 109.5
O2D C13D H13H 109.5
H13G C13D H13H 109.5
O2D C13D H13I 109.5
H13G C13D H13I 109.5
H13H C13D H13I 109.5
O1E C12E H12J 109.5
O1E C12E H12K 109.5
H12J C12E H12K 109.5
O1E C12E H12L 109.5
H12J C12E H12L 109.5
H12K C12E H12L 109.5
O1A C12A H13J 109.5
O1A C12A H13K 109.5
H13J C12A H13K 109.5
O1A C12A H13L 109.5
H13J C12A H13L 109.5
H13K C12A H13L 109.5
O2B C13B H12M 109.5
O2B C13B H12N 109.5
H12M C13B H12N 109.5
O2B C13B H12O 109.5
H12M C13B H12O 109.5
H12N C13B H12O 109.5
O2C C13C H13M 109.5
O2C C13C H13N 109.5
H13M C13C H13N 109.5
O2C C13C H13O 109.5
H13M C13C H13O 109.5
H13N C13C H13O 109.5
Cl1F C1F Cl2F 111.35(10)
Cl1F C1F H1F1 109.4
Cl2F C1F H1F1 109.4
Cl1F C1F H1F2 109.4
Cl2F C1F H1F2 109.4
H1F1 C1F H1F2 108
Cl1H C1H Cl2H 111.88(13)
Cl1H C1H H1H1 109.2
Cl2H C1H H1H1 109.2
Cl1H C1H H1H2 109.2
Cl2H C1H H1H2 109.2
H1H1 C1H H1H2 107.9
Cl1G C1G Cl2G 111.95(11)
Cl1G C1G H1G1 109.2
Cl2G C1G H1G1 109.2
Cl1G C1G H1G2 109.2
Cl2G C1G H1G2 109.2
H1G1 C1G H1G2 107.9

loop_
_geom_bond_atom_site_label_1
_geom_bond_atom_site_label_2
_geom_bond_distance
O1C C2C 1.3677(17)
O1C C12C 1.4233(18)
O2A C9A 1.3763(16)
O2A C13A 1.4222(19)
O1A C2A 1.3852(17)
O1A C12A 1.415(2)
O1E C2E 1.3783(18)
O1E C12E 1.4233(19)
O1B C2B 1.3807(17)
O1B C12B 1.4240(19)
O2E C9E 1.3784(18)
O2E C13E 1.4299(18)
O2D C9D 1.3690(18)
O2D C13D 1.423(2)
O1D C2D 1.3712(18)
O1D C12D 1.4225(19)
O2B C9B 1.3694(17)
O2B C13B 1.414(2)
O2C C9C 1.3771(18)
O2C C13C 1.411(2)
C5A C4A 1.412(2)
C5A C6A 1.4335(18)
C5A C10A 1.4336(19)
C10A C9A 1.380(2)
C10A C11A 1.5263(18)
C6D C7D 1.420(2)
C6D C1D 1.427(2)
C6D C5D 1.4382(18)
C6A C7A 1.415(2)
C6A C1A 1.4297(19)
C7A C8A 1.371(2)
C7A H4A 0.95
C9A C8A 1.4148(19)
C1C C2C 1.387(2)
C1C C6C 1.4323(19)
C1C C11B 1.5286(19)
C4C C3C 1.369(2)
C4C C5C 1.4144(19)
C4C H4C 0.95
C11A C1B 1.527(2)
C11A H11A 0.99
C11A H11B 0.99
C9E C10E 1.384(2)
C9E C8E 1.413(2)
C2E C1E 1.376(2)
C2E C3E 1.407(2)
C1A C2A 1.380(2)
C1A C11E 1.5235(18)
C5D C4D 1.422(2)
C5D C10D 1.429(2)
C5E C4E 1.419(2)
C5E C6E 1.4324(19)
C5E C10E 1.433(2)
C2B C1B 1.385(2)
C2B C3B 1.411(2)
C6B C7B 1.417(2)
C6B C1B 1.4336(19)
C6B C5B 1.436(2)
C8D C7D 1.365(2)
C8D C9D 1.407(2)
C8D H8D 0.95
C2C C3C 1.409(2)
C5C C10C 1.4284(19)
C5C C6C 1.4340(19)
C2A C3A 1.4088(19)
C10E C11E 1.5244(19)
C10D C9D 1.382(2)
C10D C11D 1.5231(19)
C6C C7C 1.4229(19)
C1D C2D 1.384(2)
C1D C11C 1.5203(18)
C1E C6E 1.434(2)
C1E C11D 1.5232(19)
C7E C8E 1.368(2)
C7E C6E 1.417(2)
C7E H7E 0.95
C11D H11C 0.99
C11D H11D 0.99
C4A C3A 1.370(2)
C4A H7A 0.95
C4E C3E 1.369(2)
C4E H4E 0.95
C5B C4B 1.415(2)
C5B C10B 1.4346(19)
C10B C9B 1.383(2)
C10B C11B 1.532(2)
C11E H11E 0.99
C11E H11F 0.99
C8A H3A 0.95
C2D C3D 1.4142(19)
C3C H3C 0.95
C3D C4D 1.369(2)
C3D H3D 0.95
C10C C9C 1.3760(19)
C10C C11C 1.5199(19)
C4B C3B 1.368(2)
C4B H7B 0.95
C3A H8A 0.95
C8E H8E 0.95
C3B H8B 0.95
C11B H11G 0.99
C11B H11H 0.99
C3E H3E 0.95
C7B C8B 1.369(2)
C7B H4B 0.95
C9C C8C 1.410(2)
C7D H7D 0.95
C11C H11I 0.99
C11C H11J 0.99
C4D H4D 0.95
C8B C9B 1.405(2)
C8B H3B 0.95
C8C C7C 1.368(2)
C8C H8C 0.95
C7C H7C 0.95
C12C H12A 0.98
C12C H12B 0.98
C12C H12C 0.98
C12B H13A 0.98
C12B H13B 0.98
C12B H13C 0.98
C13A H12D 0.98
C13A H12E 0.98
C13A H12F 0.98
C13E H13D 0.98
C13E H13E 0.98
C13E H13F 0.98
C12D H12G 0.98
C12D H12H 0.98
C12D H12I 0.98
C13D H13G 0.98
C13D H13H 0.98
C13D H13I 0.98
C12E H12J 0.98
C12E H12K 0.98
C12E H12L 0.98
C12A H13J 0.98
C12A H13K 0.98
C12A H13L 0.98
C13B H12M 0.98
C13B H12N 0.98
C13B H12O 0.98
C13C H13M 0.98
C13C H13N 0.98
C13C H13O 0.98
C1F Cl1F 1.761(2)
C1F Cl2F 1.7627(19)
C1F H1F1 0.99
C1F H1F2 0.99
C1H Cl1H 1.755(2)
C1H Cl2H 1.769(3)
C1H H1H1 0.99
C1H H1H2 0.99
C1G Cl1G 1.766(2)
C1G Cl2G 1.768(2)
C1G H1G1 0.99
C1G H1G2 0.99

loop_
_geom_torsion_atom_site_label_1
_geom_torsion_atom_site_label_2
_geom_torsion_atom_site_label_3
_geom_torsion_atom_site_label_4
_geom_torsion
C4A C5A C10A C9A -172.02(13)
C6A C5A C10A C9A 5.5(2)
C4A C5A C10A C11A 5.2(2)
C6A C5A C10A C11A -177.27(12)
C4A C5A C6A C7A 174.02(13)
C10A C5A C6A C7A -3.6(2)
C4A C5A C6A C1A -4.1(2)
C10A C5A C6A C1A 178.28(13)
C1A C6A C7A C8A 178.10(14)
C5A C6A C7A C8A 0.0(2)
C13A O2A C9A C10A 163.92(13)
C13A O2A C9A C8A -17.9(2)
C5A C10A C9A O2A 174.29(12)
C11A C10A C9A O2A -2.97(19)
C5A C10A C9A C8A -3.9(2)
C11A C10A C9A C8A 178.88(13)
C9A C10A C11A C1B -115.55(15)
C5A C10A C11A C1B 67.28(17)
C13E O2E C9E C10E -157.51(13)
C13E O2E C9E C8E 25.1(2)
C12E O1E C2E C1E 128.56(15)
C12E O1E C2E C3E -56.78(18)
C7A C6A C1A C2A -174.23(13)
C5A C6A C1A C2A 3.8(2)
C7A C6A C1A C11E 2.7(2)
C5A C6A C1A C11E -179.26(12)
C7D C6D C5D C4D 178.78(12)
C1D C6D C5D C4D -1.45(19)
C7D C6D C5D C10D -1.48(19)
C1D C6D C5D C10D 178.29(12)
C12B O1B C2B C1B -176.87(13)
C12B O1B C2B C3B 3.2(2)
C12C O1C C2C C1C -173.42(13)
C12C O1C C2C C3C 6.06(19)
C6C C1C C2C O1C 179.16(12)
C11B C1C C2C O1C -0.35(19)
C6C C1C C2C C3C -0.3(2)
C11B C1C C2C C3C -179.83(13)
C3C C4C C5C C10C -174.21(14)
C3C C4C C5C C6C 3.6(2)
C6A C1A C2A O1A 178.92(12)
C11E C1A C2A O1A 2.0(2)
C6A C1A C2A C3A -0.8(2)
C11E C1A C2A C3A -177.77(13)
C12A O1A C2A C1A 165.27(14)
C12A O1A C2A C3A -15.0(2)
O2E C9E C10E C5E 178.66(12)
C8E C9E C10E C5E -3.9(2)
O2E C9E C10E C11E 0.95(19)
C8E C9E C10E C11E 178.34(13)
C4E C5E C10E C9E -172.01(12)
C6E C5E C10E C9E 5.42(19)
C4E C5E C10E C11E 5.67(19)
C6E C5E C10E C11E -176.90(12)
C4D C5D C10D C9D -179.95(13)
C6D C5D C10D C9D 0.3(2)
C4D C5D C10D C11D -1.0(2)
C6D C5D C10D C11D 179.32(13)
C2C C1C C6C C7C -173.75(14)
C11B C1C C6C C7C 5.7(2)
C2C C1C C6C C5C 6.4(2)
C11B C1C C6C C5C -174.09(13)
C4C C5C C6C C7C 172.14(13)
C10C C5C C6C C7C -10.1(2)
C4C C5C C6C C1C -8.0(2)
C10C C5C C6C C1C 169.77(13)
C7D C6D C1D C2D -176.07(13)
C5D C6D C1D C2D 4.2(2)
C7D C6D C1D C11C 4.0(2)
C5D C6D C1D C11C -175.78(13)
O1E C2E C1E C6E 175.10(11)
C3E C2E C1E C6E 0.5(2)
O1E C2E C1E C11D -4.01(18)
C3E C2E C1E C11D -178.61(12)
C13D O2D C9D C10D 166.65(14)
C13D O2D C9D C8D -16.2(2)
C5D C10D C9D O2D 177.45(12)
C11D C10D C9D O2D -1.60(19)
C5D C10D C9D C8D 0.3(2)
C11D C10D C9D C8D -178.77(13)
C7D C8D C9D O2D -176.68(13)
C7D C8D C9D C10D 0.3(2)
C9D C10D C11D C1E -66.60(17)
C5D C10D C11D C1E 114.39(15)
C2E C1E C11D C10D -69.63(17)
C6E C1E C11D C10D 111.31(15)
C8E C7E C6E C5E -1.1(2)
C8E C7E C6E C1E 177.44(13)
C4E C5E C6E C7E 174.58(12)
C10E C5E C6E C7E -2.93(19)
C4E C5E C6E C1E -4.02(19)
C10E C5E C6E C1E 178.47(12)
C2E C1E C6E C7E -176.06(13)
C11D C1E C6E C7E 3.0(2)
C2E C1E C6E C5E 2.47(19)
C11D C1E C6E C5E -178.47(12)
C6A C5A C4A C3A 1.4(2)
C10A C5A C4A C3A 179.02(14)
C6E C5E C4E C3E 2.68(19)
C10E C5E C4E C3E -179.81(12)
C7B C6B C5B C4B 175.80(12)
C1B C6B C5B C4B -2.08(19)
C7B C6B C5B C10B -1.92(19)
C1B C6B C5B C10B -179.80(12)
C4B C5B C10B C9B -176.24(13)
C6B C5B C10B C9B 1.35(19)
C4B C5B C10B C11B -1.0(2)
C6B C5B C10B C11B 176.58(12)
C2A C1A C11E C10E -119.26(15)
C6A C1A C11E C10E 63.89(18)
C9E C10E C11E C1A -127.29(14)
C5E C10E C11E C1A 55.08(18)
C6A C7A C8A C9A 1.7(2)
O2A C9A C8A C7A -177.72(13)
C10A C9A C8A C7A 0.3(2)
C12D O1D C2D C1D -178.75(13)
C12D O1D C2D C3D 2.4(2)
C6D C1D C2D O1D 176.72(12)
C11C C1D C2D O1D -3.33(19)
C6D C1D C2D C3D -4.4(2)
C11C C1D C2D C3D 175.55(13)
C5C C4C C3C C2C 2.4(2)
O1C C2C C3C C4C 176.41(13)
C1C C2C C3C C4C -4.1(2)
O1D C2D C3D C4D -179.29(14)
C1D C2D C3D C4D 1.9(2)
C4C C5C C10C C9C -176.14(14)
C6C C5C C10C C9C 6.1(2)
C4C C5C C10C C11C 5.5(2)
C6C C5C C10C C11C -172.26(14)
C10B C5B C4B C3B 176.09(13)
C6B C5B C4B C3B -1.6(2)
C5A C4A C3A C2A 1.5(2)
C1A C2A C3A C4A -1.8(2)
O1A C2A C3A C4A 178.42(14)
C6E C7E C8E C9E 2.6(2)
O2E C9E C8E C7E 177.31(13)
C10E C9E C8E C7E 0.0(2)
C5B C4B C3B C2B 2.0(2)
O1B C2B C3B C4B -178.78(13)
C1B C2B C3B C4B 1.3(2)
C2C C1C C11B C10B -79.16(17)
C6C C1C C11B C10B 101.36(16)
C9B C10B C11B C1C -75.19(17)
C5B C10B C11B C1C 109.59(15)
C5E C4E C3E C2E 0.2(2)
C1E C2E C3E C4E -1.9(2)
O1E C2E C3E C4E -176.33(12)
C1B C6B C7B C8B 179.07(13)
C5B C6B C7B C8B 1.2(2)
O1B C2B C1B C6B 175.29(12)
C3B C2B C1B C6B -4.8(2)
O1B C2B C1B C11A -2.05(19)
C3B C2B C1B C11A 177.88(12)
C7B C6B C1B C2B -172.61(13)
C5B C6B C1B C2B 5.21(19)
C7B C6B C1B C11A 4.71(19)
C5B C6B C1B C11A -177.46(12)
C10A C11A C1B C2B -117.55(14)
C10A C11A C1B C6B 65.20(17)
C5C C10C C9C O2C -178.20(13)
C11C C10C C9C O2C 0.2(2)
C5C C10C C9C C8C 1.5(2)
C11C C10C C9C C8C 180.00(14)
C13C O2C C9C C10C 175.19(19)
C13C O2C C9C C8C -4.6(3)
C9D C8D C7D C6D -1.5(2)
C1D C6D C7D C8D -177.67(13)
C5D C6D C7D C8D 2.1(2)
C9C C10C C11C C1D -133.29(15)
C5C C10C C11C C1D 45.1(2)
C2D C1D C11C C10C -139.16(14)
C6D C1D C11C C10C 40.8(2)
C2D C3D C4D C5D 0.9(2)
C10D C5D C4D C3D 179.15(14)
C6D C5D C4D C3D -1.1(2)
C6B C7B C8B C9B 0.1(2)
C10C C9C C8C C7C -5.0(2)
O2C C9C C8C C7C 174.74(15)
C13B O2B C9B C10B 172.79(14)
C13B O2B C9B C8B -9.1(2)
C5B C10B C9B O2B 178.10(12)
C11B C10B C9B O2B 2.62(19)
C5B C10B C9B C8B 0.0(2)
C11B C10B C9B C8B -175.47(13)
C7B C8B C9B O2B -178.74(14)
C7B C8B C9B C10B -0.8(2)
C9C C8C C7C C6C 0.6(2)
C1C C6C C7C C8C -173.14(14)
C5C C6C C7C C8C 6.7(2)
